data_7215458
loop_
_publ_author_name
'Wang, Zhan-Hui'
'Wang, Dan-Feng'
'Zhang, Ting'
'Huang, Rong-Bin'
'Zheng, Lan-Sun'

_publ_section_title
;
 Synthesis, characterization, crystal structures and thermal and
 photoluminescence studies of dimethylpyrazine-carboxylate mixed ligand
 silver(i) coordination polymers with various multinuclear silver units
;
_journal_issue 23
_journal_name_full CrystEngComm
_journal_page_first 5028
_journal_paper_doi 10.1039/c4ce00072b
_journal_volume 16
_journal_year 2014
_chemical_formula_moiety 'C42 H36 Ag6 N6 O12'
_chemical_formula_sum 'C42 H36 Ag6 N6 O12'
_chemical_formula_weight 1463.99
_chemical_name_systematic
;
 ? 
;
_space_group_crystal_system monoclinic
_space_group_IT_number 14
_space_group_name_Hall '-P 2ybc'
_space_group_name_H-M_alt 'P 1 21/c 1'
_symmetry_space_group_name_Hall '-P 2ybc'
_symmetry_space_group_name_H-M 'P 1 21/c 1'
_atom_sites_solution_hydrogens geom
_atom_sites_solution_primary direct
_atom_sites_solution_secondary difmap
_audit_creation_date 2013-06-20
_audit_creation_method
;
  Olex2 1.2
  (compiled Apr 23 2013 17:54:37, GUI svn.r4466)
;
_cell_angle_alpha 90.00
_cell_angle_beta 90.040(4)
_cell_angle_gamma 90.00
_cell_formula_units_Z 4
_cell_length_a 14.757(3)
_cell_length_b 20.578(4)
_cell_length_c 13.995(2)
_cell_measurement_temperature 293(2)
_cell_volume 4249.9(13)
_computing_molecular_graphics
;
O. V. Dolomanov, L. J. Bourhis, R. J. Gildea, J. A. K. Howard and H. Puschmann,
OLEX2: a complete structure solution, refinement and analysis program.
J. Appl. Cryst. (2009). 42, 339-341.
;
_computing_publication_material
;
O. V. Dolomanov, L. J. Bourhis, R. J. Gildea, J. A. K. Howard and H. Puschmann,
OLEX2: a complete structure solution, refinement and analysis program.
J. Appl. Cryst. (2009). 42, 339-341.
;
_computing_structure_refinement
;
XL, G.M. Sheldrick, Acta Cryst.
(2008). A64, 112-122
;
_computing_structure_solution
;
XS, G.M. Sheldrick, Acta Cryst.
(2008). A64, 112-122
;
_diffrn_ambient_temperature 293(2)
_diffrn_measured_fraction_theta_full 0.995
_diffrn_measured_fraction_theta_max 0.995
_diffrn_radiation_monochromator graphite
_diffrn_radiation_type MoK\a
_diffrn_radiation_wavelength 0.71073
_diffrn_reflns_av_R_equivalents 0.1137
_diffrn_reflns_av_unetI/netI 0.0963
_diffrn_reflns_limit_h_max 19
_diffrn_reflns_limit_h_min -19
_diffrn_reflns_limit_k_max 24
_diffrn_reflns_limit_k_min -26
_diffrn_reflns_limit_l_max 18
_diffrn_reflns_limit_l_min -16
_diffrn_reflns_number 39010
_diffrn_reflns_theta_full 27.48
_diffrn_reflns_theta_max 27.48
_diffrn_reflns_theta_min 3.07
_diffrn_source 'fine-focus sealed tube'
_exptl_absorpt_coefficient_mu 2.783
_exptl_crystal_density_diffrn 2.288
_exptl_crystal_density_method 'not measured'
_exptl_crystal_F_000 2832
_exptl_crystal_size_max 0.1
_exptl_crystal_size_mid 0.1
_exptl_crystal_size_min 0.1
_refine_diff_density_max 2.252
_refine_diff_density_min -2.428
_refine_diff_density_rms 0.387
_refine_ls_extinction_coef 0.0033(3)
_refine_ls_extinction_expression Fc^*^=kFc[1+0.001xFc^2^\l^3^/sin(2\q)]^-1/4^
_refine_ls_extinction_method SHELXL
_refine_ls_goodness_of_fit_ref 1.010
_refine_ls_hydrogen_treatment mixed
_refine_ls_matrix_type full
_refine_ls_number_parameters 602
_refine_ls_number_reflns 9705
_refine_ls_number_restraints 0
_refine_ls_restrained_S_all 1.010
_refine_ls_R_factor_all 0.1410
_refine_ls_R_factor_gt 0.0818
_refine_ls_shift/su_max 0.001
_refine_ls_shift/su_mean 0.000
_refine_ls_structure_factor_coef Fsqd
_refine_ls_weighting_details 'calc w=1/[\s^2^(Fo^2^)+(0.1581P)^2^+0.0000P] where P=(Fo^2^+2Fc^2^)/3'
_refine_ls_weighting_scheme calc
_refine_ls_wR_factor_gt 0.1963
_refine_ls_wR_factor_ref 0.2676
_reflns_number_gt 5253
_reflns_number_total 9705
_reflns_threshold_expression >2sigma(I)
_cod_data_source_file c4ce00072b2.cif
_cod_data_source_block shelx
_cod_depositor_comments 'Adding full bibliography for 7215452--7215458.cif.'
_cod_database_code 7215458
_olex2_refinement_description
;
1. Fixed Uiso
 At 1.2 times of:
  All C(H) groups
 At 1.5 times of:
  All C(H,H,H) groups
2.a Aromatic/amide H refined with riding coordinates:
 C10(H10), C3(H3), C27(H27), C25(H25), C9(H9), C42(H42), C24(H24), C23(H23),
 C41(H41), C7(H7), C37(H37), C20(H20), C19(H19), C40(H40), C34(H34), C4(H4),
 C33(H33), C5(H5)
2.b Idealised Me refined as rotating group:
 C14(H14A,H14B,H14C), C13(H13A,H13B,H13C), C18(H18A,H18B,H18C), C15(H15A,H15B,
 H15C), C30(H30A,H30B,H30C), C32(H32A,H32B,H32C)
;

loop_
_space_group_symop_id
_space_group_symop_operation_xyz
1 'x, y, z'
2 '-x, y+1/2, -z+1/2'
3 '-x, -y, -z'
4 'x, -y-1/2, z-1/2'

loop_
_atom_site_label
_atom_site_type_symbol
_atom_site_fract_x
_atom_site_fract_y
_atom_site_fract_z
_atom_site_U_iso_or_equiv
_atom_site_adp_type
_atom_site_occupancy
_atom_site_symmetry_multiplicity
_atom_site_calc_flag
_atom_site_refinement_flags
Ag4 Ag -0.56461(7) -0.13931(4) -0.38749(6) 0.0472(3) Uani 1 1 d .
Ag1 Ag 0.06173(7) -0.13104(5) -0.01512(6) 0.0485(3) Uani 1 1 d .
Ag3 Ag -0.49456(6) -0.14822(5) -0.58451(6) 0.0462(3) Uani 1 1 d .
Ag6 Ag 0.03240(7) -0.00728(5) -0.89875(7) 0.0495(3) Uani 1 1 d .
Ag2 Ag -0.11818(7) -0.16904(5) 0.05794(7) 0.0537(3) Uani 1 1 d .
Ag5 Ag -0.59132(7) -0.01640(4) -0.53326(6) 0.0463(3) Uani 1 1 d .
O5 O -0.0326(6) -0.1217(4) -0.1407(6) 0.051(2) Uani 1 1 d .
O3 O 0.1063(6) -0.1586(4) 0.1309(5) 0.049(2) Uani 1 1 d .
O10 O -0.3705(6) 0.0171(4) -0.6221(5) 0.0444(19) Uani 1 1 d .
O9 O -0.5019(6) -0.0313(4) -0.6628(5) 0.0467(19) Uani 1 1 d .
O7 O -0.3810(6) -0.1172(4) -0.4858(5) 0.049(2) Uani 1 1 d .
O11 O -0.1107(6) -0.0232(4) -0.8550(6) 0.056(2) Uani 1 1 d .
O2 O 0.3247(6) -0.1741(5) 0.5196(6) 0.068(3) Uani 1 1 d .
O8 O -0.4220(6) -0.1406(4) -0.3354(6) 0.057(2) Uani 1 1 d .
O6 O -0.1648(6) -0.1654(5) -0.0906(6) 0.062(2) Uani 1 1 d .
O1 O 0.3671(5) -0.1745(4) 0.3675(5) 0.048(2) Uani 1 1 d .
O4 O -0.0311(6) -0.1889(5) 0.1818(6) 0.062(2) Uani 1 1 d .
O12 O -0.1518(6) -0.0004(5) -1.0063(6) 0.064(3) Uani 1 1 d .
N1 N -0.3907(6) -0.1872(5) 0.2930(6) 0.043(2) Uani 1 1 d .
N2 N -0.2502(7) -0.1902(4) 0.1587(7) 0.048(3) Uani 1 1 d .
N6 N -0.8596(7) -0.0236(5) -0.7695(8) 0.051(3) Uani 1 1 d .
N3 N 0.1943(7) -0.1369(4) -0.1169(7) 0.044(2) Uani 1 1 d .
N5 N -0.7230(7) -0.0279(4) -0.6324(6) 0.042(2) Uani 1 1 d .
N4 N 0.3290(7) -0.1496(4) -0.2549(6) 0.040(2) Uani 1 1 d .
C10 C -0.3023(8) -0.1826(6) 0.3186(8) 0.048(3) Uani 1 1 d .
H10 H -0.2872 -0.1787 0.3829 0.058 Uiso 1 1 calc R
C14 C -0.5053(9) -0.2009(6) 0.1716(9) 0.053(3) Uani 1 1 d .
H14A H -0.5422 -0.1949 0.2274 0.080 Uiso 1 1 calc R
H14B H -0.5157 -0.2434 0.1455 0.080 Uiso 1 1 calc R
H14C H -0.5206 -0.1686 0.1248 0.080 Uiso 1 1 calc R
C3 C 0.0308(8) -0.2156(5) 0.3624(8) 0.043(3) Uani 1 1 d .
H3 H -0.0298 -0.2229 0.3476 0.051 Uiso 1 1 calc R
C31 C -0.8805(8) -0.0262(5) -0.6737(8) 0.044(3) Uani 1 1 d .
C27 C -0.2369(9) -0.1405(5) -0.2767(8) 0.047(3) Uani 1 1 d .
H27 H -0.2798 -0.1428 -0.2282 0.057 Uiso 1 1 calc R
C12 C -0.3385(8) -0.1977(5) 0.1325(7) 0.041(3) Uani 1 1 d .
C13 C -0.3555(9) -0.2067(6) 0.0277(7) 0.049(3) Uani 1 1 d .
H13A H -0.3895 -0.1704 0.0037 0.074 Uiso 1 1 calc R
H13B H -0.3893 -0.2460 0.0176 0.074 Uiso 1 1 calc R
H13C H -0.2987 -0.2094 -0.0054 0.074 Uiso 1 1 calc R
C39 C -0.1674(8) -0.0158(5) -0.9205(8) 0.043(3) Uani 1 1 d .
C22 C -0.1452(8) -0.1427(5) -0.2549(8) 0.041(3) Uani 1 1 d .
C25 C -0.1988(8) -0.1333(5) -0.4452(7) 0.041(3) Uani 1 1 d .
H25 H -0.2160 -0.1292 -0.5089 0.049 Uiso 1 1 calc R
C9 C -0.2346(8) -0.1836(6) 0.2512(8) 0.052(3) Uani 1 1 d .
H9 H -0.1749 -0.1794 0.2718 0.062 Uiso 1 1 calc R
C35 C -0.4237(8) -0.0111(5) -0.6789(8) 0.045(3) Uani 1 1 d .
C18 C 0.4467(8) -0.1632(6) -0.1352(9) 0.051(3) Uani 1 1 d .
H18A H 0.4534 -0.2049 -0.1052 0.076 Uiso 1 1 calc R
H18B H 0.4658 -0.1298 -0.0919 0.076 Uiso 1 1 calc R
H18C H 0.4833 -0.1617 -0.1919 0.076 Uiso 1 1 calc R
C36 C -0.3866(8) -0.0202(5) -0.7820(8) 0.041(3) Uani 1 1 d .
C11 C -0.4073(8) -0.1942(5) 0.1984(7) 0.041(3) Uani 1 1 d .
C42 C -0.4503(9) -0.0348(5) -0.8529(8) 0.046(3) Uani 1 1 d .
H42 H -0.5116 -0.0384 -0.8385 0.056 Uiso 1 1 calc R
C24 C -0.1106(9) -0.1377(6) -0.4224(9) 0.053(3) Uani 1 1 d .
H24 H -0.0676 -0.1371 -0.4710 0.063 Uiso 1 1 calc R
C23 C -0.0819(9) -0.1431(5) -0.3289(7) 0.045(3) Uani 1 1 d .
H23 H -0.0205 -0.1469 -0.3152 0.055 Uiso 1 1 calc R
C21 C -0.1106(9) -0.1428(5) -0.1549(8) 0.043(3) Uani 1 1 d .
C26 C -0.2648(8) -0.1348(5) -0.3737(8) 0.042(3) Uani 1 1 d .
C41 C -0.4191(8) -0.0437(5) -0.9456(8) 0.045(3) Uani 1 1 d .
H41 H -0.4599 -0.0536 -0.9942 0.053 Uiso 1 1 calc R
C7 C 0.1816(8) -0.1856(5) 0.3118(7) 0.038(2) Uani 1 1 d .
H7 H 0.2209 -0.1734 0.2631 0.046 Uiso 1 1 calc R
C29 C -0.8086(9) -0.0288(5) -0.6061(9) 0.047(3) Uani 1 1 d .
C15 C 0.3021(9) -0.1474(6) 0.0119(8) 0.048(3) Uani 1 1 d .
H15A H 0.2490 -0.1372 0.0485 0.072 Uiso 1 1 calc R
H15B H 0.3487 -0.1162 0.0254 0.072 Uiso 1 1 calc R
H15C H 0.3230 -0.1901 0.0287 0.072 Uiso 1 1 calc R
C38 C -0.2649(9) -0.0242(5) -0.8950(9) 0.047(3) Uani 1 1 d .
C17 C 0.3481(9) -0.1527(5) -0.1618(9) 0.046(3) Uani 1 1 d .
C37 C -0.2965(9) -0.0171(5) -0.8007(9) 0.048(3) Uani 1 1 d .
H37 H -0.2555 -0.0103 -0.7512 0.058 Uiso 1 1 calc R
C30 C -0.8316(9) -0.0311(6) -0.5004(8) 0.056(3) Uani 1 1 d .
H30A H -0.7767 -0.0335 -0.4637 0.084 Uiso 1 1 calc R
H30B H -0.8682 -0.0686 -0.4875 0.084 Uiso 1 1 calc R
H30C H -0.8645 0.0074 -0.4831 0.084 Uiso 1 1 calc R
C20 C 0.1739(10) -0.1339(5) -0.2132(9) 0.052(3) Uani 1 1 d .
H20 H 0.1147 -0.1269 -0.2334 0.062 Uiso 1 1 calc R
C19 C 0.2442(8) -0.1415(5) -0.2800(8) 0.044(3) Uani 1 1 d .
H19 H 0.2299 -0.1408 -0.3448 0.053 Uiso 1 1 calc R
C40 C -0.3282(9) -0.0381(5) -0.9661(8) 0.047(3) Uani 1 1 d .
H40 H -0.3087 -0.0437 -1.0287 0.057 Uiso 1 1 calc R
C28 C -0.3652(8) -0.1303(5) -0.3987(8) 0.041(3) Uani 1 1 d .
C34 C -0.7053(8) -0.0281(6) -0.7254(8) 0.045(3) Uani 1 1 d .
H34 H -0.6454 -0.0293 -0.7456 0.054 Uiso 1 1 calc R
C16 C 0.2794(9) -0.1456(5) -0.0930(8) 0.042(3) Uani 1 1 d .
C1 C 0.0523(8) -0.1800(5) 0.1925(8) 0.041(3) Uani 1 1 d .
C8 C 0.3083(8) -0.1804(5) 0.4325(8) 0.042(3) Uani 1 1 d .
C4 C 0.0603(9) -0.2257(6) 0.4552(8) 0.050(3) Uani 1 1 d .
H4 H 0.0198 -0.2397 0.5017 0.061 Uiso 1 1 calc R
C33 C -0.7745(8) -0.0264(6) -0.7937(8) 0.046(3) Uani 1 1 d .
H33 H -0.7592 -0.0272 -0.8582 0.056 Uiso 1 1 calc R
C6 C 0.2148(8) -0.1944(5) 0.4045(9) 0.043(3) Uani 1 1 d .
C5 C 0.1512(8) -0.2147(5) 0.4786(9) 0.047(3) Uani 1 1 d .
H5 H 0.1711 -0.2202 0.5412 0.056 Uiso 1 1 calc R
C32 C -0.9756(9) -0.0262(6) -0.6460(10) 0.064(4) Uani 1 1 d .
H32A H -0.9897 0.0138 -0.6140 0.095 Uiso 1 1 calc R
H32B H -0.9870 -0.0620 -0.6037 0.095 Uiso 1 1 calc R
H32C H -1.0128 -0.0304 -0.7019 0.095 Uiso 1 1 calc R
C2 C 0.0887(8) -0.1952(5) 0.2914(8) 0.041(3) Uani 1 1 d .

loop_
_atom_site_aniso_label
_atom_site_aniso_U_11
_atom_site_aniso_U_22
_atom_site_aniso_U_33
_atom_site_aniso_U_23
_atom_site_aniso_U_13
_atom_site_aniso_U_12
Ag4 0.0378(6) 0.0591(6) 0.0445(5) -0.0014(4) -0.0078(4) 0.0006(4)
Ag1 0.0441(6) 0.0625(6) 0.0389(5) 0.0026(4) -0.0074(4) -0.0012(4)
Ag3 0.0378(6) 0.0559(6) 0.0449(5) 0.0014(4) -0.0076(4) -0.0011(4)
Ag6 0.0376(6) 0.0655(6) 0.0453(5) -0.0008(4) -0.0045(4) -0.0009(4)
Ag2 0.0432(6) 0.0773(7) 0.0404(5) 0.0050(4) -0.0070(4) 0.0047(5)
Ag5 0.0451(6) 0.0580(6) 0.0359(5) -0.0006(4) -0.0050(4) 0.0005(4)
O5 0.036(5) 0.058(5) 0.058(5) 0.017(4) -0.020(4) -0.001(4)
O3 0.049(5) 0.067(5) 0.031(4) 0.013(4) -0.002(4) -0.002(4)
O10 0.049(5) 0.057(5) 0.028(4) -0.002(3) -0.004(4) -0.006(4)
O9 0.040(5) 0.060(5) 0.040(4) -0.010(4) -0.006(4) 0.004(4)
O7 0.041(5) 0.067(5) 0.040(4) 0.009(4) -0.013(4) -0.006(4)
O11 0.037(5) 0.084(6) 0.047(5) 0.014(4) -0.002(4) -0.006(4)
O2 0.043(6) 0.127(8) 0.035(5) 0.002(5) -0.005(4) -0.027(5)
O8 0.044(6) 0.086(6) 0.042(5) 0.006(4) -0.011(4) 0.000(5)
O6 0.057(6) 0.096(7) 0.034(4) 0.014(4) -0.010(4) -0.007(5)
O1 0.033(5) 0.073(6) 0.037(4) 0.000(4) -0.002(4) -0.006(4)
O4 0.040(5) 0.095(7) 0.051(5) 0.017(5) -0.017(4) -0.006(5)
O12 0.034(5) 0.110(7) 0.046(5) 0.006(5) -0.015(4) 0.000(5)
N1 0.035(6) 0.058(6) 0.034(5) -0.010(4) 0.007(4) 0.006(4)
N2 0.055(7) 0.044(5) 0.045(6) -0.003(4) -0.014(5) 0.010(5)
N6 0.041(6) 0.052(6) 0.060(7) -0.005(5) -0.017(5) 0.001(5)
N3 0.038(6) 0.051(6) 0.043(5) 0.003(4) -0.013(4) 0.002(4)
N5 0.044(6) 0.049(5) 0.032(5) 0.000(4) 0.004(4) -0.005(4)
N4 0.041(6) 0.049(5) 0.030(5) -0.003(4) 0.002(4) 0.000(4)
C10 0.033(7) 0.080(9) 0.031(6) -0.007(6) -0.009(5) 0.004(6)
C14 0.054(8) 0.052(7) 0.055(7) -0.011(6) -0.012(6) -0.008(6)
C3 0.035(7) 0.047(6) 0.046(6) 0.002(5) -0.002(5) -0.005(5)
C31 0.040(7) 0.044(6) 0.046(7) 0.000(5) -0.010(5) 0.002(5)
C27 0.042(7) 0.053(7) 0.047(7) -0.003(5) -0.013(6) 0.001(5)
C12 0.044(7) 0.047(6) 0.033(6) 0.001(5) 0.005(5) 0.005(5)
C13 0.054(8) 0.058(7) 0.037(6) 0.001(5) -0.011(5) 0.003(6)
C39 0.043(7) 0.052(7) 0.033(6) -0.004(5) -0.002(5) 0.007(5)
C22 0.034(7) 0.051(7) 0.038(6) 0.004(5) -0.002(5) -0.003(5)
C25 0.044(7) 0.058(7) 0.020(5) -0.006(5) 0.002(5) 0.003(5)
C9 0.032(7) 0.070(8) 0.054(8) 0.002(6) -0.011(6) 0.017(6)
C35 0.040(7) 0.050(7) 0.046(7) -0.003(5) -0.015(6) 0.010(5)
C18 0.035(7) 0.067(8) 0.051(7) 0.011(6) -0.002(6) -0.006(6)
C36 0.040(7) 0.050(7) 0.033(6) -0.008(5) -0.011(5) 0.008(5)
C11 0.043(7) 0.044(6) 0.035(6) -0.001(5) -0.004(5) 0.005(5)
C42 0.051(8) 0.052(7) 0.037(6) 0.000(5) -0.008(5) 0.000(6)
C24 0.042(8) 0.073(9) 0.042(7) -0.006(6) -0.006(6) -0.003(6)
C23 0.048(8) 0.057(7) 0.032(6) -0.001(5) -0.012(5) -0.004(6)
C21 0.041(7) 0.054(7) 0.035(6) 0.009(5) -0.006(5) 0.003(5)
C26 0.049(8) 0.032(5) 0.046(7) 0.005(5) -0.014(6) 0.000(5)
C41 0.033(7) 0.055(7) 0.045(6) 0.016(5) -0.005(5) -0.012(5)
C7 0.036(6) 0.050(6) 0.029(5) -0.012(5) -0.006(5) 0.006(5)
C29 0.049(8) 0.043(6) 0.049(7) 0.001(5) -0.009(6) -0.004(5)
C15 0.046(8) 0.066(8) 0.033(6) -0.001(5) -0.007(5) 0.011(6)
C38 0.044(8) 0.050(7) 0.046(7) -0.001(5) -0.007(6) 0.000(5)
C17 0.044(8) 0.042(6) 0.051(7) -0.005(5) -0.005(6) -0.007(5)
C37 0.047(8) 0.052(7) 0.046(7) 0.004(5) -0.028(6) -0.003(6)
C30 0.048(8) 0.081(9) 0.039(6) 0.010(6) -0.012(6) -0.007(7)
C20 0.062(9) 0.044(6) 0.050(7) 0.002(5) -0.018(6) 0.008(6)
C19 0.039(7) 0.055(7) 0.039(6) -0.006(5) -0.007(5) 0.006(5)
C40 0.053(8) 0.049(7) 0.040(6) 0.003(5) -0.008(6) 0.001(6)
C28 0.039(7) 0.041(6) 0.043(6) -0.002(5) -0.002(5) 0.005(5)
C34 0.033(7) 0.065(7) 0.038(6) -0.004(5) -0.004(5) -0.003(5)
C16 0.048(8) 0.041(6) 0.038(6) -0.008(5) -0.013(5) 0.000(5)
C1 0.041(7) 0.045(6) 0.038(6) -0.007(5) -0.011(5) 0.011(5)
C8 0.047(7) 0.040(6) 0.038(6) -0.002(5) -0.012(5) 0.002(5)
C4 0.045(8) 0.062(8) 0.044(7) -0.002(6) -0.008(6) -0.003(6)
C33 0.038(7) 0.062(8) 0.039(6) 0.004(5) -0.010(5) 0.000(6)
C6 0.033(6) 0.036(6) 0.060(7) 0.006(5) -0.002(5) -0.007(5)
C5 0.043(7) 0.045(6) 0.052(7) 0.010(5) 0.001(6) 0.002(5)
C32 0.042(8) 0.076(9) 0.072(9) 0.014(8) -0.004(7) -0.009(7)
C2 0.036(7) 0.047(6) 0.039(6) -0.006(5) -0.006(5) -0.003(5)

loop_
_atom_type_symbol
_atom_type_description
_atom_type_scat_dispersion_real
_atom_type_scat_dispersion_imag
_atom_type_scat_source
C C 0.0033 0.0016 'International Tables Vol C Tables 4.2.6.8 and 6.1.1.4'
Ag Ag -0.8971 1.1015 'International Tables Vol C Tables 4.2.6.8 and 6.1.1.4'
N N 0.0061 0.0033 'International Tables Vol C Tables 4.2.6.8 and 6.1.1.4'
O O 0.0106 0.0060 'International Tables Vol C Tables 4.2.6.8 and 6.1.1.4'
H H 0.0000 0.0000 'International Tables Vol C Tables 4.2.6.8 and 6.1.1.4'

loop_
_geom_angle_atom_site_label_1
_geom_angle_atom_site_label_2
_geom_angle_atom_site_label_3
_geom_angle
_geom_angle_site_symmetry_1
_geom_angle_site_symmetry_3
Ag3 Ag4 Ag5 60.51(3) . .
O10 Ag4 Ag3 103.25(16) 3_454 .
O10 Ag4 Ag5 42.87(15) 3_454 .
O2 Ag4 Ag3 71.9(2) 1_454 .
O2 Ag4 Ag5 78.1(3) 1_454 .
O2 Ag4 O10 94.0(3) 1_454 3_454
O2 Ag4 O8 152.6(4) 1_454 .
O2 Ag4 N4 86.8(3) 1_454 1_455
O8 Ag4 Ag3 88.5(2) . .
O8 Ag4 Ag5 109.1(2) . .
O8 Ag4 O10 109.3(3) . 3_454
O8 Ag4 N4 111.0(3) . 1_455
N4 Ag4 Ag3 158.6(2) 1_455 .
N4 Ag4 Ag5 117.6(2) 1_455 .
N4 Ag4 O10 79.3(3) 1_455 3_454
Ag6 Ag1 Ag6 55.32(3) 1_556 3_554
Ag2 Ag1 Ag6 88.69(4) . 3_554
Ag2 Ag1 Ag6 84.74(4) . 1_556
O5 Ag1 Ag6 52.9(2) . 3_554
O5 Ag1 Ag6 104.9(2) . 1_556
O5 Ag1 Ag2 74.8(2) . .
O5 Ag1 N3 92.5(3) . .
O3 Ag1 Ag6 131.6(2) . 3_554
O3 Ag1 Ag6 76.4(2) . 1_556
O3 Ag1 Ag2 83.1(2) . .
O3 Ag1 O5 157.5(3) . .
O3 Ag1 N3 106.8(3) . .
N3 Ag1 Ag6 99.4(2) . 3_554
N3 Ag1 Ag6 118.0(2) . 1_556
N3 Ag1 Ag2 156.5(2) . .
Ag4 Ag3 Ag5 64.81(3) . .
O9 Ag3 Ag4 108.43(17) . .
O9 Ag3 Ag5 44.96(17) . .
O7 Ag3 Ag4 70.8(2) . .
O7 Ag3 Ag5 87.4(2) . .
O7 Ag3 O9 91.5(3) . .
O7 Ag3 N1 93.2(3) . 1_554
O1 Ag3 Ag4 88.6(2) 1_454 .
O1 Ag3 Ag5 82.0(2) 1_454 .
O1 Ag3 O9 93.4(3) 1_454 .
O1 Ag3 O7 159.3(3) 1_454 .
O1 Ag3 N1 106.6(3) 1_454 1_554
N1 Ag3 Ag4 154.0(2) 1_554 .
N1 Ag3 Ag5 136.9(2) 1_554 .
N1 Ag3 O9 91.9(3) 1_554 .
Ag1 Ag6 Ag1 124.68(3) 1_554 3_554
Ag6 Ag6 Ag1 68.00(4) 3_553 1_554
Ag6 Ag6 Ag1 56.68(3) 3_553 3_554
O5 Ag6 Ag1 157.66(19) 3_554 1_554
O5 Ag6 Ag1 41.45(16) 3_554 3_554
O5 Ag6 Ag6 95.44(17) 3_554 3_553
O11 Ag6 Ag1 99.1(2) . 1_554
O11 Ag6 Ag1 80.4(2) . 3_554
O11 Ag6 Ag6 88.4(2) . 3_553
O11 Ag6 O5 95.1(3) . 3_554
O11 Ag6 N6 113.4(3) . 1_655
O12 Ag6 Ag1 93.0(2) 3_553 3_554
O12 Ag6 Ag1 68.0(3) 3_553 1_554
O12 Ag6 Ag6 71.3(2) 3_553 3_553
O12 Ag6 O5 93.0(3) 3_553 3_554
O12 Ag6 O11 158.8(3) 3_553 .
O12 Ag6 N6 86.3(3) 3_553 1_655
N6 Ag6 Ag1 100.9(2) 1_655 1_554
N6 Ag6 Ag1 130.4(2) 1_655 3_554
N6 Ag6 Ag6 157.3(3) 1_655 3_553
N6 Ag6 O5 89.0(3) 1_655 3_554
O6 Ag2 Ag1 86.8(3) . .
O6 Ag2 O4 159.9(4) . .
O6 Ag2 N2 107.7(3) . .
O4 Ag2 Ag1 78.3(2) . .
O4 Ag2 N2 88.7(3) . .
N2 Ag2 Ag1 164.7(2) . .
Ag3 Ag5 Ag4 54.67(3) . .
Ag5 Ag5 Ag4 82.51(4) 3_454 .
Ag5 Ag5 Ag3 81.58(4) 3_454 .
O10 Ag5 Ag4 54.7(2) 3_454 .
O10 Ag5 Ag3 109.2(2) 3_454 .
O10 Ag5 Ag5 85.7(2) 3_454 3_454
O10 Ag5 O9 157.1(3) 3_454 .
O10 Ag5 N5 110.9(3) 3_454 .
O9 Ag5 Ag4 108.9(2) . .
O9 Ag5 Ag3 55.7(2) . .
O9 Ag5 Ag5 75.5(2) . 3_454
O9 Ag5 N5 89.7(3) . .
N5 Ag5 Ag4 112.4(2) . .
N5 Ag5 Ag3 98.7(2) . .
N5 Ag5 Ag5 162.0(2) . 3_454
Ag1 O5 Ag6 85.6(3) . 3_554
C21 O5 Ag1 131.7(8) . .
C21 O5 Ag6 112.0(7) . 3_554
C1 O3 Ag1 122.3(7) . .
Ag5 O10 Ag4 82.4(2) 3_454 3_454
C35 O10 Ag4 103.9(7) . 3_454
C35 O10 Ag5 116.9(8) . 3_454
Ag5 O9 Ag3 79.4(2) . .
C35 O9 Ag3 109.9(7) . .
C35 O9 Ag5 129.7(7) . .
C28 O7 Ag3 131.4(8) . .
C39 O11 Ag6 114.5(8) . .
C8 O2 Ag4 138.8(9) . 1_656
C28 O8 Ag4 113.8(7) . .
C21 O6 Ag2 118.7(8) . .
C8 O1 Ag3 116.0(7) . 1_656
C1 O4 Ag2 129.9(8) . .
C39 O12 Ag6 137.2(8) . 3_553
C10 N1 Ag3 113.4(7) . 1_556
C11 N1 Ag3 127.5(8) . 1_556
C11 N1 C10 116.0(10) . .
C12 N2 Ag2 128.9(7) . .
C9 N2 Ag2 114.1(9) . .
C9 N2 C12 116.1(11) . .
C31 N6 Ag6 125.6(8) . 1_455
C33 N6 Ag6 116.4(8) . 1_455
C33 N6 C31 117.9(10) . .
C20 N3 Ag1 113.3(8) . .
C16 N3 Ag1 129.1(8) . .
C16 N3 C20 117.5(11) . .
C29 N5 Ag5 128.0(7) . .
C29 N5 C34 117.7(10) . .
C34 N5 Ag5 114.0(8) . .
C17 N4 Ag4 127.7(8) . 1_655
C19 N4 Ag4 113.6(8) . 1_655
C19 N4 C17 118.0(11) . .
N1 C10 C9 121.2(10) . .
C2 C3 C4 121.9(11) . .
N6 C31 C29 118.8(11) . .
N6 C31 C32 118.4(11) . .
C29 C31 C32 122.8(12) . .
C22 C27 C26 119.6(12) . .
N2 C12 C13 115.9(10) . .
N2 C12 C11 121.4(10) . .
C11 C12 C13 122.7(11) . .
O11 C39 O12 127.3(12) . .
O11 C39 C38 117.0(10) . .
O12 C39 C38 115.7(10) . .
C27 C22 C23 119.4(11) . .
C27 C22 C21 122.7(11) . .
C23 C22 C21 117.9(11) . .
C24 C25 C26 120.3(10) . .
N2 C9 C10 123.1(12) . .
O10 C35 C36 114.9(11) . .
O9 C35 O10 128.1(12) . .
O9 C35 C36 117.0(10) . .
C42 C36 C35 116.6(11) . .
C37 C36 C35 121.3(10) . .
C37 C36 C42 122.0(11) . .
N1 C11 C14 115.3(10) . .
N1 C11 C12 121.9(11) . .
C12 C11 C14 122.7(10) . .
C41 C42 C36 117.9(12) . .
C25 C24 C23 121.8(13) . .
C24 C23 C22 119.9(12) . .
O5 C21 O6 125.9(10) . .
O5 C21 C22 117.7(11) . .
O6 C21 C22 116.3(11) . .
C27 C26 C28 120.3(11) . .
C25 C26 C27 118.9(11) . .
C25 C26 C28 120.8(10) . .
C40 C41 C42 120.5(11) . .
C6 C7 C2 120.5(11) . .
N5 C29 C31 121.9(11) . .
N5 C29 C30 119.2(11) . .
C31 C29 C30 118.8(12) . .
C37 C38 C39 122.2(10) . .
C40 C38 C39 119.9(11) . .
C40 C38 C37 117.9(12) . .
N4 C17 C18 116.6(11) . .
N4 C17 C16 120.8(11) . .
C16 C17 C18 122.6(11) . .
C36 C37 C38 120.1(10) . .
N3 C20 C19 118.9(12) . .
N4 C19 C20 122.7(11) . .
C41 C40 C38 121.4(12) . .
O7 C28 C26 114.3(11) . .
O8 C28 O7 126.8(11) . .
O8 C28 C26 118.9(10) . .
N5 C34 C33 121.8(11) . .
N3 C16 C15 117.7(11) . .
N3 C16 C17 122.0(10) . .
C17 C16 C15 120.3(11) . .
O3 C1 C2 118.3(10) . .
O4 C1 O3 126.4(10) . .
O4 C1 C2 115.2(11) . .
O2 C8 O1 124.0(11) . .
O2 C8 C6 117.7(12) . .
O1 C8 C6 118.3(10) . .
C3 C4 C5 119.7(12) . .
N6 C33 C34 121.8(11) . .
C7 C6 C8 123.6(11) . .
C7 C6 C5 118.1(11) . .
C5 C6 C8 118.2(10) . .
C4 C5 C6 119.8(11) . .
C3 C2 C7 120.0(10) . .
C3 C2 C1 120.1(10) . .
C7 C2 C1 119.9(10) . .

loop_
_geom_bond_atom_site_label_1
_geom_bond_atom_site_label_2
_geom_bond_distance
_geom_bond_site_symmetry_2
Ag4 Ag3 2.9510(14) .
Ag4 Ag5 3.2731(13) .
Ag4 O10 2.694(8) 3_454
Ag4 O2 2.206(8) 1_454
Ag4 O8 2.226(9) .
Ag4 N4 2.441(9) 1_455
Ag1 Ag6 3.0539(14) 1_556
Ag1 Ag6 3.3885(14) 3_554
Ag1 Ag2 2.9512(16) .
Ag1 O5 2.250(7) .
Ag1 O3 2.220(7) .
Ag1 N3 2.424(10) .
Ag3 Ag5 3.1485(14) .
Ag3 O9 2.646(8) .
Ag3 O7 2.263(8) .
Ag3 O1 2.216(8) 1_454
Ag3 N1 2.436(9) 1_554
Ag6 Ag1 3.3885(14) 3_554
Ag6 Ag1 3.0539(14) 1_554
Ag6 Ag6 3.0053(19) 3_553
Ag6 O5 2.712(8) 3_554
Ag6 O11 2.224(9) .
Ag6 O12 2.214(10) 3_553
Ag6 N6 2.433(10) 1_655
Ag2 O6 2.190(8) .
Ag2 O4 2.196(8) .
Ag2 N2 2.444(11) .
Ag5 Ag5 2.9297(19) 3_454
Ag5 O10 2.246(7) 3_454
Ag5 O9 2.264(8) .
Ag5 N5 2.399(10) .
O5 Ag6 2.712(8) 3_554
O5 C21 1.246(14) .
O3 C1 1.255(14) .
O10 Ag4 2.694(8) 3_454
O10 Ag5 2.246(7) 3_454
O10 C35 1.258(13) .
O9 C35 1.247(15) .
O7 C28 1.269(13) .
O11 C39 1.250(14) .
O2 Ag4 2.206(8) 1_656
O2 C8 1.250(13) .
O8 C28 1.239(14) .
O6 C21 1.291(14) .
O1 Ag3 2.216(8) 1_656
O1 C8 1.263(14) .
O4 C1 1.252(14) .
O12 Ag6 2.214(10) 3_553
O12 C39 1.263(14) .
N1 Ag3 2.436(9) 1_556
N1 C10 1.355(14) .
N1 C11 1.355(13) .
N2 C12 1.362(15) .
N2 C9 1.323(15) .
N6 Ag6 2.433(10) 1_455
N6 C31 1.377(15) .
N6 C33 1.303(16) .
N3 C20 1.382(14) .
N3 C16 1.311(15) .
N5 C29 1.316(16) .
N5 C34 1.327(13) .
N4 Ag4 2.441(9) 1_655
N4 C17 1.334(14) .
N4 C19 1.311(15) .
C10 C9 1.375(17) .
C14 C11 1.500(16) .
C3 C4 1.385(15) .
C3 C2 1.376(15) .
C31 C29 1.422(16) .
C31 C32 1.456(18) .
C27 C22 1.387(16) .
C27 C26 1.424(15) .
C12 C13 1.500(14) .
C12 C11 1.373(16) .
C39 C38 1.492(18) .
C22 C23 1.395(17) .
C22 C21 1.490(15) .
C25 C24 1.343(17) .
C25 C26 1.397(16) .
C35 C36 1.555(16) .
C18 C17 1.518(17) .
C36 C42 1.399(15) .
C36 C37 1.357(17) .
C42 C41 1.389(15) .
C24 C23 1.379(15) .
C26 C28 1.525(17) .
C41 C40 1.376(16) .
C7 C6 1.399(15) .
C7 C2 1.413(15) .
C29 C30 1.519(17) .
C15 C16 1.506(14) .
C38 C37 1.407(17) .
C38 C40 1.395(16) .
C17 C16 1.407(18) .
C20 C19 1.406(18) .
C34 C33 1.398(15) .
C1 C2 1.518(14) .
C8 C6 1.463(16) .
C4 C5 1.400(16) .
C6 C5 1.460(16) .
